data_7721011
loop_
_publ_author_name
'Guo, Shangwei'
'Yang, Wenxuan'
'Feng, Shuode'
'Dou, Jinwen'
'Lin, Tiying'
'Zheng, Yining'
'Jiang, Yaxin'
'Yang, Junpu'
'Liu, Wei'
'Lin, Jian'

_publ_section_title
;
 A europium-based metal-organic framework as a high-performance X-ray
 scintillator.
;
_journal_issue 20
_journal_name_full 'Dalton transactions (Cambridge, England : 2003)'
_journal_page_first 7835
_journal_page_last 7839
_journal_paper_doi 10.1039/d6dt00878j
_journal_volume 55
_journal_year 2026
_chemical_formula_sum 'C19.5 H10.5 Eu1.5 O9.5'
_chemical_formula_weight 624.72
_space_group_crystal_system trigonal
_space_group_IT_number 147
_space_group_name_Hall '-P 3'
_space_group_name_H-M_alt 'P -3'
_atom_sites_solution_hydrogens geom
_audit_creation_method SHELXL-2019/3
_audit_update_record
;
2026-04-03 deposited with the CCDC.	2026-05-08 downloaded from the CCDC.
;
_cell_angle_alpha 90
_cell_angle_beta 90
_cell_angle_gamma 120
_cell_formula_units_Z 4
_cell_length_a 10.5876(4)
_cell_length_b 10.5876(4)
_cell_length_c 24.7779(15)
_cell_measurement_reflns_used 4342
_cell_measurement_temperature 298(2)
_cell_measurement_theta_max 29.135
_cell_measurement_theta_min 2.368
_cell_volume 2405.42(19)
_computing_structure_refinement 'SHELXL-2019/2 (Sheldrick, 2019)'
_diffrn_ambient_temperature 298(2)
_diffrn_measured_fraction_theta_full 0.999
_diffrn_measured_fraction_theta_max 0.998
_diffrn_measurement_device_type 'Bruker APEX-II CCD'
_diffrn_radiation_type MoK\a
_diffrn_radiation_wavelength 0.71073
_diffrn_reflns_av_R_equivalents 0.1547
_diffrn_reflns_av_unetI/netI 0.0834
_diffrn_reflns_Laue_measured_fraction_full 0.999
_diffrn_reflns_Laue_measured_fraction_max 0.998
_diffrn_reflns_limit_h_max 14
_diffrn_reflns_limit_h_min -14
_diffrn_reflns_limit_k_max 14
_diffrn_reflns_limit_k_min -14
_diffrn_reflns_limit_l_max 33
_diffrn_reflns_limit_l_min -33
_diffrn_reflns_number 30654
_diffrn_reflns_point_group_measured_fraction_full 0.999
_diffrn_reflns_point_group_measured_fraction_max 0.998
_diffrn_reflns_theta_full 25.242
_diffrn_reflns_theta_max 29.135
_diffrn_reflns_theta_min 2.368
_exptl_absorpt_coefficient_mu 3.931
_exptl_crystal_density_diffrn 1.725
_exptl_crystal_description hexagonal
_exptl_crystal_F_000 1192
_exptl_crystal_size_max 0.220
_exptl_crystal_size_mid 0.120
_exptl_crystal_size_min 0.100
_refine_diff_density_max 2.514
_refine_diff_density_min -2.456
_refine_diff_density_rms 0.304
_refine_ls_extinction_method none
_refine_ls_goodness_of_fit_ref 1.108
_refine_ls_hydrogen_treatment constr
_refine_ls_matrix_type full
_refine_ls_number_parameters 185
_refine_ls_number_reflns 4342
_refine_ls_number_restraints 329
_refine_ls_restrained_S_all 1.084
_refine_ls_R_factor_all 0.1106
_refine_ls_R_factor_gt 0.0782
_refine_ls_shift/su_max 0.001
_refine_ls_shift/su_mean 0.000
_refine_ls_structure_factor_coef Fsqd
_refine_ls_weighting_details 'w=1/[\s^2^(Fo^2^)+(0.0854P)^2^+32.1701P] where P=(Fo^2^+2Fc^2^)/3'
_refine_ls_weighting_scheme calc
_refine_ls_wR_factor_gt 0.1993
_refine_ls_wR_factor_ref 0.2149
_reflns_Friedel_coverage 0.000
_reflns_number_gt 3249
_reflns_number_total 4342
_reflns_threshold_expression 'I > 2\s(I)'
_cod_data_source_file d6dt00878j2.cif
_cod_data_source_block Eu-ndc
_cod_depositor_comments 'Adding full bibliography for 7721011.cif.'
_cod_original_cell_volume 2405.4(2)
_cod_original_formula_sum 'C19.50 H10.50 Eu1.50 O9.50'
_cod_database_code 7721011
_shelx_shelxl_version_number 2019/3
_shelx_space_group_comment
;
The symmetry employed for this shelxl refinement is uniquely defined
by the following loop, which should always be used as a source of
symmetry information in preference to the above space-group names.
They are only intended as comments.
;
_shelx_estimated_absorpt_t_min 0.478
_shelx_estimated_absorpt_t_max 0.695

loop_
_space_group_symop_operation_xyz
'x, y, z'
'-y, x-y, z'
'-x+y, -x, z'
'-x, -y, -z'
'y, -x+y, -z'
'x-y, x, -z'

loop_
_atom_site_label
_atom_site_type_symbol
_atom_site_fract_x
_atom_site_fract_y
_atom_site_fract_z
_atom_site_U_iso_or_equiv
_atom_site_adp_type
_atom_site_occupancy
_atom_site_site_symmetry_order
_atom_site_calc_flag
_atom_site_refinement_flags_posn
_atom_site_refinement_flags_adp
_atom_site_refinement_flags_occupancy
_atom_site_disorder_assembly
_atom_site_disorder_group
C1 C 0.5148(19) 1.0859(19) 0.8428(5) 0.065(3) Uani 1 1 d D U . . .
C2 C 0.5161(12) 1.0382(12) 0.8998(3) 0.062(3) Uani 1 1 d D U . . .
C3 C 0.4743(18) 1.0962(16) 0.9419(4) 0.064(4) Uani 1 1 d D U . . .
H3 H 0.445335 1.164433 0.935101 0.077 Uiso 1 1 calc R U . . .
C4 C 0.477(2) 1.0499(17) 0.9948(3) 0.061(5) Uani 1 1 d D U . . .
C5 C 0.561(2) 0.891(2) 0.9623(3) 0.070(5) Uani 1 1 d D U . . .
H5 H 0.588371 0.820606 0.968749 0.083 Uiso 1 1 calc R U . . .
C6 C 0.5590(18) 0.9364(17) 0.9099(4) 0.068(4) Uani 1 1 d D U . . .
H6 H 0.586488 0.898327 0.881318 0.081 Uiso 1 1 calc R U . . .
O1 O 0.5635(16) 1.0388(16) 0.8070(4) 0.065(3) Uani 1 1 d D U . . .
O2 O 0.4483(18) 1.1532(17) 0.8324(5) 0.072(4) Uani 1 1 d D U . . .
C7 C 0.4776(17) 1.1033(16) 0.6534(4) 0.048(3) Uani 1 1 d D U . . .
C8 C 0.4925(10) 1.0485(12) 0.5992(3) 0.046(3) Uani 1 1 d D U . . .
C9 C 0.4674(15) 1.1059(14) 0.5527(3) 0.047(3) Uani 1 1 d D U . . .
H9 H 0.441532 1.177697 0.555037 0.056 Uiso 1 1 calc R U . . .
C10 C 0.4815(18) 1.0546(13) 0.5020(3) 0.041(3) Uani 1 1 d D U . . .
C11 C 0.545(2) 0.8903(16) 0.5455(3) 0.052(4) Uani 1 1 d D U . . .
H11 H 0.571951 0.819286 0.543441 0.063 Uiso 1 1 calc R U . . .
C12 C 0.5309(17) 0.9414(15) 0.5956(4) 0.053(3) Uani 1 1 d D U . . .
H12 H 0.547498 0.903388 0.626899 0.063 Uiso 1 1 calc R U . . .
O3 O 0.5310(15) 1.0779(15) 0.6940(4) 0.052(3) Uani 1 1 d D U . . .
O4 O 0.4226(17) 1.1844(16) 0.6552(4) 0.057(3) Uani 1 1 d D U . . .
C13 C 0.742(3) 0.869(2) 0.7613(12) 0.089(4) Uani 1 1 d D U . . .
H13 H 0.745583 0.888635 0.798026 0.107 Uiso 1 1 calc R U . . .
Eu1 Eu 0.75727(7) 1.17227(7) 0.74679(3) 0.0349(2) Uani 1 1 d . . . . .
O5 O 0.709(2) 0.9356(19) 0.7251(7) 0.093(4) Uani 1 1 d D U . . .
O6 O 0.7697(19) 0.7721(16) 0.7422(8) 0.097(4) Uani 1 1 d D U . . .
O7 O 0.666667 1.333333 0.7529(8) 0.025(2) Uani 1 3 d S T P . .

loop_
_atom_site_aniso_label
_atom_site_aniso_U_11
_atom_site_aniso_U_22
_atom_site_aniso_U_33
_atom_site_aniso_U_23
_atom_site_aniso_U_13
_atom_site_aniso_U_12
C1 0.073(7) 0.070(7) 0.037(5) 0.013(5) 0.008(5) 0.025(5)
C2 0.067(7) 0.074(7) 0.038(5) 0.011(5) 0.008(5) 0.030(6)
C3 0.073(9) 0.064(8) 0.045(6) 0.008(6) 0.010(6) 0.027(7)
C4 0.073(10) 0.057(10) 0.044(6) 0.002(7) 0.008(7) 0.026(9)
C5 0.076(10) 0.094(11) 0.053(7) 0.014(8) 0.007(8) 0.054(9)
C6 0.073(9) 0.088(9) 0.046(6) 0.013(6) 0.013(6) 0.044(7)
O1 0.077(8) 0.062(7) 0.035(5) 0.007(5) 0.007(5) 0.019(6)
O2 0.082(8) 0.074(8) 0.046(6) 0.016(6) 0.011(6) 0.029(6)
C7 0.061(6) 0.057(6) 0.030(4) -0.006(4) 0.000(4) 0.033(5)
C8 0.051(6) 0.059(6) 0.027(4) -0.005(4) 0.003(4) 0.026(5)
C9 0.053(7) 0.053(7) 0.033(5) -0.007(5) -0.002(5) 0.026(6)
C10 0.045(8) 0.054(8) 0.031(5) -0.008(6) -0.005(6) 0.030(7)
C11 0.071(9) 0.059(8) 0.038(6) 0.007(6) 0.001(7) 0.041(7)
C12 0.062(7) 0.062(7) 0.036(5) 0.003(5) 0.001(6) 0.033(6)
O3 0.064(7) 0.063(7) 0.026(4) -0.009(4) -0.008(4) 0.028(5)
O4 0.081(8) 0.058(7) 0.044(5) -0.008(5) 0.003(5) 0.043(6)
C13 0.116(7) 0.070(6) 0.106(7) 0.004(5) -0.004(6) 0.064(5)
Eu1 0.0406(3) 0.0435(4) 0.0276(3) 0.0040(4) 0.0009(3) 0.0263(3)
O5 0.114(7) 0.078(6) 0.106(7) 0.007(5) 0.001(6) 0.063(6)
O6 0.130(7) 0.076(6) 0.104(8) -0.007(6) 0.000(7) 0.066(5)
O7 0.022(3) 0.022(3) 0.031(7) 0.000 0.000 0.0112(16)

loop_
_atom_type_symbol
_atom_type_description
_atom_type_scat_dispersion_real
_atom_type_scat_dispersion_imag
_atom_type_scat_source
C C 0.0033 0.0016 'International Tables Vol C Tables 4.2.6.8 and 6.1.1.4'
H H 0.0000 0.0000 'International Tables Vol C Tables 4.2.6.8 and 6.1.1.4'
Eu Eu -0.1578 3.6682 'International Tables Vol C Tables 4.2.6.8 and 6.1.1.4'
O O 0.0106 0.0060 'International Tables Vol C Tables 4.2.6.8 and 6.1.1.4'

loop_
_geom_angle_atom_site_label_1
_geom_angle_atom_site_label_2
_geom_angle_atom_site_label_3
_geom_angle
_geom_angle_site_symmetry_1
_geom_angle_site_symmetry_3
_geom_angle_publ_flag
O1 C1 O2 123.0(13) . . ?
O1 C1 C2 117.3(9) . . ?
O2 C1 C2 119.0(8) . . ?
C6 C2 C3 120.6(6) . . ?
C6 C2 C1 119.5(6) . . ?
C3 C2 C1 119.9(8) . . ?
C2 C3 C4 118.7(8) . . ?
C5 C4 C4 119.5(10) 4_677 4_677 ?
C5 C4 C3 119.6(6) 4_677 . ?
C4 C4 C3 120.8(8) 4_677 . ?
C6 C5 C4 119.6(7) . 4_677 ?
C2 C6 C5 120.7(7) . . ?
C1 O1 Eu1 128.4(12) . . ?
C1 O2 Eu1 129.4(9) . 3_575 ?
O3 C7 O4 122.2(12) . . ?
O3 C7 C8 119.4(9) . . ?
O4 C7 C8 118.1(8) . . ?
O3 C7 Eu1 73.7(8) . 3_575 ?
O4 C7 Eu1 48.8(7) . 3_575 ?
C8 C7 Eu1 166.9(5) . 3_575 ?
C12 C8 C9 120.2(6) . . ?
C12 C8 C7 120.2(6) . . ?
C9 C8 C7 119.6(8) . . ?
C8 C9 C10 119.5(8) . . ?
C10 C10 C11 118.8(9) 4_676 4_676 ?
C10 C10 C9 120.7(8) 4_676 . ?
C11 C10 C9 120.5(6) 4_676 . ?
C12 C11 C10 120.3(7) . 4_676 ?
C8 C12 C11 120.5(7) . . ?
C7 O3 Eu1 142.7(12) . . ?
C7 O3 Eu1 82.0(8) . 3_575 ?
Eu1 O3 Eu1 97.7(3) . 3_575 ?
C7 O4 Eu1 107.6(8) . 3_575 ?
O6 C13 O5 114(3) . . ?
O6 C13 Eu1 148(2) . . ?
O5 C13 Eu1 41.7(10) . . ?
O7 Eu1 O6 127.8(4) . 3_675 ?
O7 Eu1 O1 81.1(5) . . ?
O6 Eu1 O1 134.8(6) 3_675 . ?
O7 Eu1 O5 147.1(5) . . ?
O6 Eu1 O5 83.7(7) 3_675 . ?
O1 Eu1 O5 81.1(6) . . ?
O7 Eu1 O4 89.3(6) . 2_775 ?
O6 Eu1 O4 77.6(6) 3_675 2_775 ?
O1 Eu1 O4 143.8(5) . 2_775 ?
O5 Eu1 O4 88.9(5) . 2_775 ?
O7 Eu1 O2 75.2(6) . 2_775 ?
O6 Eu1 O2 79.5(6) 3_675 2_775 ?
O1 Eu1 O2 75.9(5) . 2_775 ?
O5 Eu1 O2 126.1(5) . 2_775 ?
O4 Eu1 O2 135.1(6) 2_775 2_775 ?
O7 Eu1 O3 70.1(4) . . ?
O6 Eu1 O3 143.4(5) 3_675 . ?
O1 Eu1 O3 73.4(4) . . ?
O5 Eu1 O3 78.3(5) . . ?
O4 Eu1 O3 70.5(4) 2_775 . ?
O2 Eu1 O3 136.4(5) 2_775 . ?
O7 Eu1 O3 62.5(4) . 2_775 ?
O6 Eu1 O3 72.0(5) 3_675 2_775 ?
O1 Eu1 O3 143.1(4) . 2_775 ?
O5 Eu1 O3 133.4(5) . 2_775 ?
O4 Eu1 O3 47.9(4) 2_775 2_775 ?
O2 Eu1 O3 88.4(4) 2_775 2_775 ?
O3 Eu1 O3 98.1(6) . 2_775 ?
O7 Eu1 C7 76.4(5) . 2_775 ?
O6 Eu1 C7 71.9(6) 3_675 2_775 ?
O1 Eu1 C7 152.9(5) . 2_775 ?
O5 Eu1 C7 110.6(5) . 2_775 ?
O4 Eu1 C7 23.6(3) 2_775 2_775 ?
O2 Eu1 C7 111.9(4) 2_775 2_775 ?
O3 Eu1 C7 84.9(4) . 2_775 ?
O3 Eu1 C7 24.37(19) 2_775 2_775 ?
O7 Eu1 C13 154.5(5) . . ?
O6 Eu1 C13 76.1(6) 3_675 . ?
O1 Eu1 C13 74.4(6) . . ?
O5 Eu1 C13 21.5(7) . . ?
O4 Eu1 C13 106.5(6) 2_775 . ?
O2 Eu1 C13 104.7(6) 2_775 . ?
O3 Eu1 C13 96.0(6) . . ?
O3 Eu1 C13 142.5(6) 2_775 . ?
C7 Eu1 C13 124.9(6) 2_775 . ?
O7 Eu1 Eu1 30.21(5) . 2_775 ?
O6 Eu1 Eu1 97.7(4) 3_675 2_775 ?
O1 Eu1 Eu1 106.4(3) . 2_775 ?
O5 Eu1 Eu1 166.7(4) . 2_775 ?
O4 Eu1 Eu1 78.5(3) 2_775 2_775 ?
O2 Eu1 Eu1 67.0(4) 2_775 2_775 ?
O3 Eu1 Eu1 93.1(3) . 2_775 ?
O3 Eu1 Eu1 37.0(2) 2_775 2_775 ?
C7 Eu1 Eu1 58.0(2) 2_775 2_775 ?
C13 Eu1 Eu1 170.7(5) . 2_775 ?
O7 Eu1 Eu1 30.21(6) . 3_575 ?
O6 Eu1 Eu1 157.6(4) 3_675 3_575 ?
O1 Eu1 Eu1 61.2(4) . 3_575 ?
O5 Eu1 Eu1 117.3(5) . 3_575 ?
O4 Eu1 Eu1 94.1(4) 2_775 3_575 ?
O2 Eu1 Eu1 92.7(4) 2_775 3_575 ?
O3 Eu1 Eu1 45.2(3) . 3_575 ?
O3 Eu1 Eu1 86.9(3) 2_775 3_575 ?
C7 Eu1 Eu1 92.0(3) 2_775 3_575 ?
C13 Eu1 Eu1 126.4(4) . 3_575 ?
Eu1 Eu1 Eu1 60.0 2_775 3_575 ?
C13 O5 Eu1 116.8(16) . . ?
C13 O6 Eu1 155.5(19) . 2_765 ?
Eu1 O7 Eu1 119.59(11) . 2_775 ?
Eu1 O7 Eu1 119.59(11) . 3_575 ?
Eu1 O7 Eu1 119.58(11) 2_775 3_575 ?

loop_
_geom_bond_atom_site_label_1
_geom_bond_atom_site_label_2
_geom_bond_distance
_geom_bond_site_symmetry_2
_geom_bond_publ_flag
C1 O1 1.247(10) . ?
C1 O2 1.253(10) . ?
C1 C2 1.503(14) . ?
C2 C6 1.387(13) . ?
C2 C3 1.389(8) . ?
C3 C4 1.404(7) . ?
C4 C5 1.395(7) 4_677 ?
C4 C4 1.396(8) 4_677 ?
C5 C6 1.393(7) . ?
O1 Eu1 2.352(12) . ?
O2 Eu1 2.421(11) 3_575 ?
C7 O3 1.247(10) . ?
C7 O4 1.256(10) . ?
C7 C8 1.502(13) . ?
C7 Eu1 2.992(12) 3_575 ?
C8 C12 1.387(13) . ?
C8 C9 1.389(9) . ?
C9 C10 1.405(8) . ?
C10 C10 1.398(8) 4_676 ?
C10 C11 1.401(7) 4_676 ?
C11 C12 1.392(8) . ?
O3 Eu1 2.461(12) . ?
O3 Eu1 2.900(13) 3_575 ?
O4 Eu1 2.363(10) 3_575 ?
C13 O6 1.29(2) . ?
C13 O5 1.30(2) . ?
C13 Eu1 3.158(14) . ?
Eu1 O7 2.3425(14) . ?
Eu1 O6 2.352(14) 3_675 ?
Eu1 O5 2.355(17) . ?
Eu1 Eu1 4.0488(10) 2_775 ?
Eu1 Eu1 4.0488(10) 3_575 ?
